data_1502849
loop_
_publ_author_name
'Sriramurthy, Vardhineedi'
'Kwon, Ohyun'

_publ_section_title
;
 Diphosphine-catalyzed mixed double-Michael reaction: a unified synthesis
 of indolines, dihydropyrrolopyridines, benzimidazolines,
 tetrahydroquinolines, tetrahydroisoquinolines, dihydrobenzo-1,4-oxazines,
 and dihydrobenzo-3,1-oxazines.
;
_journal_issue 5
_journal_name_full 'Organic letters'
_journal_page_first 1084
_journal_page_last 1087
_journal_paper_doi 10.1021/ol100078w
_journal_volume 12
_journal_year 2010
_chemical_formula_moiety 'C18 H18 Br N O4 S'
_chemical_formula_sum 'C18 H18 Br N O4 S'
_chemical_formula_weight 424.30
_chemical_name_systematic
;
 ?
;
_space_group_IT_number 14
_symmetry_cell_setting monoclinic
_symmetry_space_group_name_Hall '-P 2ybc'
_symmetry_space_group_name_H-M 'P 1 21/c 1'
_atom_sites_solution_hydrogens geom
_atom_sites_solution_primary direct
_atom_sites_solution_secondary difmap
_audit_creation_method SHELXL-97
_cell_angle_alpha 90.00
_cell_angle_beta 109.796(3)
_cell_angle_gamma 90.00
_cell_formula_units_Z 4
_cell_length_a 10.474(3)
_cell_length_b 22.890(7)
_cell_length_c 7.794(3)
_cell_measurement_reflns_used 2814
_cell_measurement_temperature 100(2)
_cell_measurement_theta_max 28.16
_cell_measurement_theta_min 4.08
_cell_volume 1758.2(10)
_computing_cell_refinement 'Bruker SMART APEX2'
_computing_data_collection 'Bruker SMART APEX2'
_computing_data_reduction 'Bruker SAINT'
_computing_molecular_graphics 'Bruker SHELXTL'
_computing_publication_material 'Bruker SHELXTL'
_computing_structure_refinement 'SHELXL-97 (Sheldrick, 1997)'
_computing_structure_solution 'SHELXS-97 (Sheldrick, 1990)'
_diffrn_ambient_temperature 100(2)
_diffrn_measured_fraction_theta_full 0.990
_diffrn_measured_fraction_theta_max 0.934
_diffrn_measurement_device_type 'CCD area detector'
_diffrn_measurement_method 'phi and omega scans'
_diffrn_radiation_monochromator graphite
_diffrn_radiation_source 'fine-focus sealed tube'
_diffrn_radiation_type MoK\a
_diffrn_radiation_wavelength 0.71073
_diffrn_reflns_av_R_equivalents 0.0473
_diffrn_reflns_av_sigmaI/netI 0.0537
_diffrn_reflns_limit_h_max 14
_diffrn_reflns_limit_h_min -14
_diffrn_reflns_limit_k_max 31
_diffrn_reflns_limit_k_min -31
_diffrn_reflns_limit_l_max 11
_diffrn_reflns_limit_l_min -11
_diffrn_reflns_number 17089
_diffrn_reflns_theta_full 28.00
_diffrn_reflns_theta_max 30.62
_diffrn_reflns_theta_min 3.85
_exptl_absorpt_coefficient_mu 2.480
_exptl_absorpt_correction_T_max 0.7896
_exptl_absorpt_correction_T_min 0.6134
_exptl_absorpt_correction_type multi-scan
_exptl_absorpt_process_details 'Sadabs (Bruker)'
_exptl_crystal_colour colorless
_exptl_crystal_density_diffrn 1.603
_exptl_crystal_density_method 'not measured'
_exptl_crystal_description rod
_exptl_crystal_F_000 864
_exptl_crystal_size_max 0.20
_exptl_crystal_size_mid 0.10
_exptl_crystal_size_min 0.10
_refine_diff_density_max 0.755
_refine_diff_density_min -1.170
_refine_diff_density_rms 0.087
_refine_ls_extinction_method none
_refine_ls_goodness_of_fit_ref 1.117
_refine_ls_hydrogen_treatment constr
_refine_ls_matrix_type full
_refine_ls_number_parameters 228
_refine_ls_number_reflns 5062
_refine_ls_number_restraints 0
_refine_ls_restrained_S_all 1.117
_refine_ls_R_factor_all 0.0746
_refine_ls_R_factor_gt 0.0402
_refine_ls_shift/su_max 0.000
_refine_ls_shift/su_mean 0.000
_refine_ls_structure_factor_coef Fsqd
_refine_ls_weighting_details 'calc w=1/[\s^2^(Fo^2^)+(0.0346P)^2^+0.0000P] where P=(Fo^2^+2Fc^2^)/3'
_refine_ls_weighting_scheme calc
_refine_ls_wR_factor_gt 0.0817
_refine_ls_wR_factor_ref 0.0918
_reflns_number_gt 3456
_reflns_number_total 5062
_reflns_threshold_expression >2sigma(I)
_cod_data_source_file ol100078w_si_002.cif
_cod_data_source_block kw2208sa
_cod_depositor_comments
;
The following automatic conversions were performed:

'_symmetry_cell_setting' value 'Monoclinic' changed to 'monoclinic'
according to /home/saulius/struct/CIF-dictionaries/cif_core.dic
dictionary named 'cif_core.dic' version 2.4.2 from 2011-04-26.

Automatic conversion script
Id: cif_fix_values 1715 2011-07-08 13:25:40Z adriana 
;
_cod_original_cell_volume 1758.3(10)
_cod_original_sg_symbol_H-M 'P 21/c'
_cod_database_code 1502849

loop_
_symmetry_equiv_pos_as_xyz
'x, y, z'
'-x, y+1/2, -z+1/2'
'-x, -y, -z'
'x, -y-1/2, z-1/2'

loop_
_atom_site_label
_atom_site_type_symbol
_atom_site_fract_x
_atom_site_fract_y
_atom_site_fract_z
_atom_site_U_iso_or_equiv
_atom_site_adp_type
_atom_site_occupancy
_atom_site_symmetry_multiplicity
_atom_site_calc_flag
_atom_site_refinement_flags
Br1 Br 1.06322(3) 0.247294(10) 0.87004(3) 0.03516(10) Uani 1 1 d .
S1 S 0.78779(6) 0.03359(2) 0.21377(7) 0.01865(13) Uani 1 1 d .
O1 O 0.92214(15) 0.04161(7) 0.2097(2) 0.0233(4) Uani 1 1 d .
O2 O 0.71183(16) -0.01749(7) 0.1322(2) 0.0247(4) Uani 1 1 d .
O3 O 0.58772(16) 0.05876(7) 0.4588(2) 0.0250(4) Uani 1 1 d .
O4 O 0.70661(18) -0.11013(7) 0.5114(2) 0.0325(4) Uani 1 1 d .
N1 N 0.80015(18) 0.03170(8) 0.4333(2) 0.0169(4) Uani 1 1 d .
C1 C 0.6921(2) 0.09607(9) 0.1155(3) 0.0189(5) Uani 1 1 d .
C2 C 0.7567(2) 0.14896(10) 0.1169(3) 0.0227(5) Uani 1 1 d .
H2 H 0.8521 0.1524 0.1752 0.027 Uiso 1 1 calc R
C3 C 0.6798(3) 0.19701(10) 0.0317(3) 0.0255(5) Uani 1 1 d .
H3 H 0.7236 0.2334 0.0327 0.031 Uiso 1 1 calc R
C4 C 0.5402(3) 0.19282(10) -0.0550(3) 0.0237(5) Uani 1 1 d .
C5 C 0.4775(3) 0.13934(11) -0.0527(3) 0.0262(5) Uani 1 1 d .
H5 H 0.3822 0.1358 -0.1105 0.031 Uiso 1 1 calc R
C6 C 0.5526(2) 0.09122(10) 0.0330(3) 0.0223(5) Uani 1 1 d .
H6 H 0.5086 0.0551 0.0352 0.027 Uiso 1 1 calc R
C7 C 0.4577(3) 0.24482(11) -0.1505(4) 0.0351(7) Uani 1 1 d .
H7A H 0.4193 0.2646 -0.0676 0.053 Uiso 1 1 calc R
H7B H 0.3840 0.2316 -0.2590 0.053 Uiso 1 1 calc R
H7C H 0.5161 0.2720 -0.1869 0.053 Uiso 1 1 calc R
C8 C 0.6799(2) 0.01146(10) 0.4748(3) 0.0211(5) Uani 1 1 d .
H8 H 0.6328 -0.0187 0.3822 0.025 Uiso 1 1 calc R
C9 C 0.6421(2) 0.10364(10) 0.5886(3) 0.0279(6) Uani 1 1 d .
H9A H 0.6359 0.0915 0.7074 0.034 Uiso 1 1 calc R
H9B H 0.5867 0.1394 0.5493 0.034 Uiso 1 1 calc R
C10 C 0.7881(2) 0.11763(10) 0.6130(3) 0.0206(5) Uani 1 1 d .
C11 C 0.8645(2) 0.08212(9) 0.5390(3) 0.0173(5) Uani 1 1 d .
C12 C 1.0005(2) 0.09404(9) 0.5707(3) 0.0181(5) Uani 1 1 d .
H12 H 1.0528 0.0685 0.5248 0.022 Uiso 1 1 calc R
C13 C 1.0602(2) 0.14310(10) 0.6691(3) 0.0216(5) Uani 1 1 d .
H13 H 1.1525 0.1520 0.6877 0.026 Uiso 1 1 calc R
C14 C 0.9843(3) 0.17888(9) 0.7397(3) 0.0232(5) Uani 1 1 d .
C15 C 0.8507(3) 0.16624(10) 0.7160(3) 0.0245(5) Uani 1 1 d .
H15 H 0.8011 0.1906 0.7697 0.029 Uiso 1 1 calc R
C16 C 0.7248(2) -0.01763(10) 0.6621(3) 0.0221(5) Uani 1 1 d .
H16A H 0.8119 -0.0002 0.7389 0.026 Uiso 1 1 calc R
H16B H 0.6566 -0.0095 0.7211 0.026 Uiso 1 1 calc R
C17 C 0.7426(2) -0.08334(10) 0.6539(3) 0.0237(5) Uani 1 1 d .
C18 C 0.8055(3) -0.11259(11) 0.8355(3) 0.0320(6) Uani 1 1 d .
H18A H 0.7964 -0.1550 0.8201 0.048 Uiso 1 1 calc R
H18B H 0.7594 -0.0996 0.9191 0.048 Uiso 1 1 calc R
H18C H 0.9019 -0.1022 0.8859 0.048 Uiso 1 1 calc R

loop_
_atom_site_aniso_label
_atom_site_aniso_U_11
_atom_site_aniso_U_22
_atom_site_aniso_U_33
_atom_site_aniso_U_23
_atom_site_aniso_U_13
_atom_site_aniso_U_12
Br1 0.0583(2) 0.01970(13) 0.02149(13) -0.00472(10) 0.00569(12) -0.00077(12)
S1 0.0176(3) 0.0204(3) 0.0176(3) -0.0024(2) 0.0055(2) -0.0014(2)
O1 0.0163(8) 0.0325(9) 0.0227(8) -0.0042(7) 0.0087(7) -0.0020(7)
O2 0.0239(9) 0.0218(8) 0.0269(9) -0.0046(7) 0.0065(7) -0.0035(7)
O3 0.0171(8) 0.0287(9) 0.0306(9) 0.0081(7) 0.0099(7) 0.0061(7)
O4 0.0388(11) 0.0287(10) 0.0308(10) -0.0014(8) 0.0128(8) 0.0009(8)
N1 0.0161(10) 0.0197(9) 0.0161(9) 0.0008(7) 0.0070(7) -0.0014(8)
C1 0.0229(13) 0.0220(11) 0.0128(10) -0.0011(8) 0.0073(9) -0.0032(10)
C2 0.0229(13) 0.0253(12) 0.0192(11) -0.0043(9) 0.0065(10) -0.0056(10)
C3 0.0346(15) 0.0219(12) 0.0233(12) -0.0018(9) 0.0142(11) -0.0050(11)
C4 0.0311(14) 0.0258(12) 0.0172(11) -0.0005(9) 0.0118(10) 0.0046(10)
C5 0.0204(13) 0.0339(14) 0.0226(12) 0.0019(10) 0.0052(10) 0.0005(10)
C6 0.0217(13) 0.0241(12) 0.0208(11) 0.0006(9) 0.0067(10) -0.0041(10)
C7 0.0459(18) 0.0318(15) 0.0296(14) 0.0083(11) 0.0156(13) 0.0083(12)
C8 0.0167(12) 0.0216(12) 0.0256(12) 0.0038(9) 0.0080(10) 0.0007(9)
C9 0.0265(14) 0.0259(13) 0.0363(14) 0.0043(11) 0.0172(11) 0.0076(11)
C10 0.0254(13) 0.0201(11) 0.0190(11) 0.0040(9) 0.0110(10) 0.0065(10)
C11 0.0187(12) 0.0172(10) 0.0148(10) 0.0016(8) 0.0042(9) 0.0025(9)
C12 0.0193(12) 0.0177(11) 0.0167(11) 0.0001(8) 0.0055(9) 0.0034(9)
C13 0.0215(13) 0.0194(11) 0.0203(11) 0.0033(9) 0.0023(10) 0.0008(9)
C14 0.0366(15) 0.0155(11) 0.0147(10) 0.0008(8) 0.0051(10) 0.0019(10)
C15 0.0403(16) 0.0179(11) 0.0191(11) 0.0043(9) 0.0152(11) 0.0107(10)
C16 0.0198(12) 0.0256(12) 0.0217(12) 0.0037(9) 0.0082(10) 0.0005(10)
C17 0.0183(12) 0.0263(12) 0.0304(13) 0.0051(10) 0.0133(10) 0.0017(10)
C18 0.0403(16) 0.0272(13) 0.0337(14) 0.0087(11) 0.0192(13) 0.0073(12)

loop_
_atom_type_symbol
_atom_type_description
_atom_type_scat_dispersion_real
_atom_type_scat_dispersion_imag
_atom_type_scat_source
C C 0.0033 0.0016 'International Tables Vol C Tables 4.2.6.8 and 6.1.1.4'
H H 0.0000 0.0000 'International Tables Vol C Tables 4.2.6.8 and 6.1.1.4'
O O 0.0106 0.0060 'International Tables Vol C Tables 4.2.6.8 and 6.1.1.4'
S S 0.1246 0.1234 'International Tables Vol C Tables 4.2.6.8 and 6.1.1.4'
Br Br -0.2901 2.4595 'International Tables Vol C Tables 4.2.6.8 and 6.1.1.4'
N N 0.0061 0.0033 'International Tables Vol C Tables 4.2.6.8 and 6.1.1.4'

loop_
_geom_angle_atom_site_label_1
_geom_angle_atom_site_label_2
_geom_angle_atom_site_label_3
_geom_angle
O1 S1 O2 119.77(10)
O1 S1 N1 106.87(9)
O2 S1 N1 105.74(10)
O1 S1 C1 107.75(10)
O2 S1 C1 108.64(10)
N1 S1 C1 107.51(10)
C9 O3 C8 112.98(17)
C11 N1 C8 113.14(17)
C11 N1 S1 114.98(14)
C8 N1 S1 117.13(14)
C2 C1 C6 120.6(2)
C2 C1 S1 120.02(18)
C6 C1 S1 119.36(17)
C1 C2 C3 119.0(2)
C1 C2 H2 120.5
C3 C2 H2 120.5
C4 C3 C2 121.4(2)
C4 C3 H3 119.3
C2 C3 H3 119.3
C3 C4 C5 118.5(2)
C3 C4 C7 121.1(2)
C5 C4 C7 120.3(2)
C6 C5 C4 120.8(2)
C6 C5 H5 119.6
C4 C5 H5 119.6
C5 C6 C1 119.7(2)
C5 C6 H6 120.1
C1 C6 H6 120.1
C4 C7 H7A 109.5
C4 C7 H7B 109.5
H7A C7 H7B 109.5
C4 C7 H7C 109.5
H7A C7 H7C 109.5
H7B C7 H7C 109.5
O3 C8 N1 110.13(17)
O3 C8 C16 113.27(18)
N1 C8 C16 109.67(18)
O3 C8 H8 107.9
N1 C8 H8 107.9
C16 C8 H8 107.9
O3 C9 C10 112.82(19)
O3 C9 H9A 109.0
C10 C9 H9A 109.0
O3 C9 H9B 109.0
C10 C9 H9B 109.0
H9A C9 H9B 107.8
C11 C10 C15 118.6(2)
C11 C10 C9 121.5(2)
C15 C10 C9 119.9(2)
C12 C11 C10 120.6(2)
C12 C11 N1 120.69(19)
C10 C11 N1 118.6(2)
C13 C12 C11 120.1(2)
C13 C12 H12 119.9
C11 C12 H12 119.9
C14 C13 C12 119.3(2)
C14 C13 H13 120.3
C12 C13 H13 120.3
C15 C14 C13 121.2(2)
C15 C14 Br1 118.89(17)
C13 C14 Br1 119.92(19)
C14 C15 C10 120.1(2)
C14 C15 H15 120.0
C10 C15 H15 120.0
C17 C16 C8 113.20(19)
C17 C16 H16A 108.9
C8 C16 H16A 108.9
C17 C16 H16B 108.9
C8 C16 H16B 108.9
H16A C16 H16B 107.8
O4 C17 C18 122.7(2)
O4 C17 C16 122.3(2)
C18 C17 C16 115.0(2)
C17 C18 H18A 109.5
C17 C18 H18B 109.5
H18A C18 H18B 109.5
C17 C18 H18C 109.5
H18A C18 H18C 109.5
H18B C18 H18C 109.5

loop_
_geom_bond_atom_site_label_1
_geom_bond_atom_site_label_2
_geom_bond_distance
Br1 C14 1.897(2)
S1 O1 1.4300(16)
S1 O2 1.4359(16)
S1 N1 1.6724(19)
S1 C1 1.765(2)
O3 C9 1.419(3)
O3 C8 1.427(3)
O4 C17 1.212(3)
N1 C11 1.445(3)
N1 C8 1.478(3)
C1 C2 1.385(3)
C1 C6 1.388(3)
C2 C3 1.392(3)
C2 H2 0.9500
C3 C4 1.391(3)
C3 H3 0.9500
C4 C5 1.392(3)
C4 C7 1.511(3)
C5 C6 1.386(3)
C5 H5 0.9500
C6 H6 0.9500
C7 H7A 0.9800
C7 H7B 0.9800
C7 H7C 0.9800
C8 C16 1.527(3)
C8 H8 1.0000
C9 C10 1.511(3)
C9 H9A 0.9900
C9 H9B 0.9900
C10 C11 1.394(3)
C10 C15 1.399(3)
C11 C12 1.389(3)
C12 C13 1.384(3)
C12 H12 0.9500
C13 C14 1.379(3)
C13 H13 0.9500
C14 C15 1.379(4)
C15 H15 0.9500
C16 C17 1.520(3)
C16 H16A 0.9900
C16 H16B 0.9900
C17 C18 1.501(3)
C18 H18A 0.9800
C18 H18B 0.9800
C18 H18C 0.9800

loop_
_geom_torsion_atom_site_label_1
_geom_torsion_atom_site_label_2
_geom_torsion_atom_site_label_3
_geom_torsion_atom_site_label_4
_geom_torsion
O1 S1 N1 C11 56.04(17)
O2 S1 N1 C11 -175.31(14)
C1 S1 N1 C11 -59.40(17)
O1 S1 N1 C8 -167.42(15)
O2 S1 N1 C8 -38.78(17)
C1 S1 N1 C8 77.13(17)
O1 S1 C1 C2 -25.2(2)
O2 S1 C1 C2 -156.32(18)
N1 S1 C1 C2 89.70(19)
O1 S1 C1 C6 153.14(17)
O2 S1 C1 C6 22.0(2)
N1 S1 C1 C6 -92.00(19)
C6 C1 C2 C3 -1.0(3)
S1 C1 C2 C3 177.23(16)
C1 C2 C3 C4 -0.3(3)
C2 C3 C4 C5 1.0(3)
C2 C3 C4 C7 -178.8(2)
C3 C4 C5 C6 -0.4(3)
C7 C4 C5 C6 179.4(2)
C4 C5 C6 C1 -0.8(3)
C2 C1 C6 C5 1.6(3)
S1 C1 C6 C5 -176.69(17)
C9 O3 C8 N1 -64.6(2)
C9 O3 C8 C16 58.6(2)
C11 N1 C8 O3 52.9(2)
S1 N1 C8 O3 -84.4(2)
C11 N1 C8 C16 -72.4(2)
S1 N1 C8 C16 150.34(15)
C8 O3 C9 C10 42.3(2)
O3 C9 C10 C11 -10.9(3)
O3 C9 C10 C15 170.91(19)
C15 C10 C11 C12 1.5(3)
C9 C10 C11 C12 -176.7(2)
C15 C10 C11 N1 179.68(19)
C9 C10 C11 N1 1.5(3)
C8 N1 C11 C12 155.94(19)
S1 N1 C11 C12 -65.8(2)
C8 N1 C11 C10 -22.2(3)
S1 N1 C11 C10 116.01(19)
C10 C11 C12 C13 -3.1(3)
N1 C11 C12 C13 178.71(18)
C11 C12 C13 C14 2.0(3)
C12 C13 C14 C15 0.8(3)
C12 C13 C14 Br1 -178.54(16)
C13 C14 C15 C10 -2.5(3)
Br1 C14 C15 C10 176.91(16)
C11 C10 C15 C14 1.3(3)
C9 C10 C15 C14 179.5(2)
O3 C8 C16 C17 143.68(19)
N1 C8 C16 C17 -92.8(2)
C8 C16 C17 O4 -9.4(3)
C8 C16 C17 C18 171.7(2)
